data_7113769
loop_
_publ_author_name
'Fernandes, Manuel A.'
'Lappert, Michael F.'
'Layh, Marcus'
'Omondi, Bernard'

_publ_section_title
;
 An N-lithio-indole from the reaction of LiCH(TMS)2 and PhNC
;
_journal_coden_ASTM CHCOFS
_journal_issue 5
_journal_name_full
;
 Chemical Communications (Cambridge, United Kingdom)
;
_journal_page_first 656
_journal_page_last 657
_journal_paper_doi 10.1039/b212103d
_journal_year 2003
_chemical_formula_moiety 'C40 H65 Li2 N7 Si2'
_chemical_formula_sum 'C40 H65 Li2 N7 Si2'
_chemical_formula_weight 714.05
_space_group_IT_number 2
_symmetry_cell_setting triclinic
_symmetry_space_group_name_Hall '-P 1'
_symmetry_space_group_name_H-M 'P -1'
_atom_sites_solution_hydrogens geom
_atom_sites_solution_primary direct
_atom_sites_solution_secondary difmap
_audit_creation_method SHELXL-97
_cell_angle_alpha 88.096(3)
_cell_angle_beta 80.581(3)
_cell_angle_gamma 61.552(2)
_cell_formula_units_Z 2
_cell_length_a 12.4532(17)
_cell_length_b 12.4730(17)
_cell_length_c 16.775(2)
_cell_measurement_temperature 173(2)
_cell_volume 2257.1(5)
_computing_cell_refinement 'Bruker SMART'
_computing_data_collection 'Bruker SMART'
_computing_data_reduction 'Bruker SHELXTL'
_computing_molecular_graphics 'Bruker SHELXTL'
_computing_publication_material 'Bruker SHELXTL'
_computing_structure_refinement 'SHELXL-97 (Sheldrick, 1997)'
_computing_structure_solution 'SHELXS-97 (Sheldrick, 1990)'
_diffrn_ambient_temperature 173(2)
_diffrn_measured_fraction_theta_full 0.970
_diffrn_measured_fraction_theta_max 0.970
_diffrn_measurement_device_type 'CCD area detector'
_diffrn_measurement_method 'phi and omega scans'
_diffrn_radiation_monochromator graphite
_diffrn_radiation_source 'fine-focus sealed tube'
_diffrn_radiation_type MoK\a
_diffrn_radiation_wavelength 0.71073
_diffrn_reflns_av_R_equivalents 0.0239
_diffrn_reflns_av_sigmaI/netI 0.0721
_diffrn_reflns_limit_h_max 14
_diffrn_reflns_limit_h_min -16
_diffrn_reflns_limit_k_max 16
_diffrn_reflns_limit_k_min -16
_diffrn_reflns_limit_l_max 13
_diffrn_reflns_limit_l_min -22
_diffrn_reflns_number 15741
_diffrn_reflns_theta_full 28.30
_diffrn_reflns_theta_max 28.30
_diffrn_reflns_theta_min 1.23
_exptl_absorpt_coefficient_mu 0.112
_exptl_absorpt_correction_T_max 0.9726
_exptl_absorpt_correction_T_min 0.9566
_exptl_absorpt_correction_type multi-scan
_exptl_absorpt_process_details 'Sheldrick, G. M. (1996). SADABS. University of Gottingen, Germany.'
_exptl_crystal_colour 'light brown'
_exptl_crystal_density_diffrn 1.051
_exptl_crystal_density_method 'not measured'
_exptl_crystal_description Irregular
_exptl_crystal_F_000 776
_exptl_crystal_size_max 0.40
_exptl_crystal_size_mid 0.28
_exptl_crystal_size_min 0.25
_refine_diff_density_max 0.830
_refine_diff_density_min -0.775
_refine_diff_density_rms 0.069
_refine_ls_extinction_method none
_refine_ls_goodness_of_fit_ref 1.081
_refine_ls_hydrogen_treatment mixed
_refine_ls_matrix_type full
_refine_ls_number_parameters 498
_refine_ls_number_reflns 10885
_refine_ls_number_restraints 0
_refine_ls_restrained_S_all 1.081
_refine_ls_R_factor_all 0.1473
_refine_ls_R_factor_gt 0.0834
_refine_ls_shift/su_max 0.003
_refine_ls_shift/su_mean 0.000
_refine_ls_structure_factor_coef Fsqd
_refine_ls_weighting_details 'calc w=1/[\s^2^(Fo^2^)+(0.1495P)^2^+0.2331P] where P=(Fo^2^+2Fc^2^)/3'
_refine_ls_weighting_scheme calc
_refine_ls_wR_factor_gt 0.2412
_refine_ls_wR_factor_ref 0.2775
_reflns_number_gt 5878
_reflns_number_total 10885
_reflns_threshold_expression >2sigma(I)
_cod_duplicate_entry 7104003
_cod_data_source_file b212103d.txt
_cod_data_source_block ml1_s
_cod_depositor_comments
;
The following automatic conversions were performed:

'_symmetry_cell_setting' value 'Triclinic' changed to 'triclinic'
according to
/usr/data/users/saulius/automatic-downloads/retrospective/RSC/lib/dictionaries/cif_core.dic
dictionary named 'cif_core.dic' version 2.4.2 from
2011-04-26.

'_exptl_absorpt_correction_type' value 'Multi-scan'
changed to 'multi-scan' according to
/usr/data/users/saulius/automatic-downloads/retrospective/RSC/lib/dictionaries/cif_core.dic
dictionary named 'cif_core.dic' version 2.4.2 from 2011-04-26.

Automatic conversion script
Id: cif_fix_values 2281 2013-09-26 08:29:07Z andrius 
;
_cod_original_sg_symbol_H-M P-1
_cod_database_code 7113769

loop_
_symmetry_equiv_pos_as_xyz
'x, y, z'
'-x, -y, -z'

loop_
_atom_site_label
_atom_site_type_symbol
_atom_site_fract_x
_atom_site_fract_y
_atom_site_fract_z
_atom_site_U_iso_or_equiv
_atom_site_adp_type
_atom_site_occupancy
_atom_site_symmetry_multiplicity
_atom_site_calc_flag
_atom_site_refinement_flags
_atom_site_disorder_assembly
_atom_site_disorder_group
Si1 Si 0.15195(9) 0.13847(8) 0.91036(6) 0.0406(3) Uani 1 1 d . . .
Si2 Si -0.00832(10) 0.35836(10) 0.63658(7) 0.0544(3) Uani 1 1 d . . .
N1 N 0.3527(2) 0.2719(2) 0.83468(15) 0.0330(6) Uani 1 1 d . A .
N2 N 0.3957(2) 0.3044(2) 0.68255(14) 0.0304(5) Uani 1 1 d . A .
N3 N 0.1483(2) 0.2426(2) 0.63396(15) 0.0353(6) Uani 1 1 d . A .
N30 N 0.5687(3) -0.0091(3) 0.7306(2) 0.0521(8) Uani 1 1 d . . .
N31 N 0.7095(3) 0.1139(3) 0.7500(2) 0.0681(10) Uani 1 1 d . . .
N40 N 0.1976(3) 0.5933(2) 0.76098(19) 0.0467(7) Uani 1 1 d . . .
N41 N 0.4185(3) 0.5349(3) 0.8242(2) 0.0548(8) Uani 1 1 d . . .
C1 C 0.1979(3) 0.2031(3) 0.81879(18) 0.0353(7) Uani 1 1 d . A .
H1 H 0.1537 0.2044 0.7774 0.042 Uiso 1 1 calc R . .
C2 C 0.2772(3) 0.2502(2) 0.79231(17) 0.0304(6) Uani 1 1 d . . .
C3 C 0.3006(3) 0.2737(3) 0.70462(17) 0.0303(6) Uani 1 1 d . A .
C4 C 0.2465(3) 0.2714(3) 0.63818(18) 0.0316(7) Uani 1 1 d . . .
C5 C 0.3099(3) 0.3028(3) 0.57055(18) 0.0333(7) Uani 1 1 d . A .
C6 C 0.3994(3) 0.3226(3) 0.60050(18) 0.0339(7) Uani 1 1 d . . .
C7 C 0.4733(3) 0.3618(3) 0.5483(2) 0.0433(8) Uani 1 1 d . A .
H7 H 0.5307 0.3767 0.5681 0.041(9) Uiso 1 1 d R . .
C8 C 0.4588(4) 0.3772(3) 0.4692(2) 0.0495(9) Uani 1 1 d . . .
H8 H 0.5081 0.4024 0.4347 0.058(11) Uiso 1 1 d R A .
C9 C 0.3734(4) 0.3537(3) 0.4382(2) 0.0492(9) Uani 1 1 d . A .
H9 H 0.3652 0.3640 0.3840 0.070(13) Uiso 1 1 d R . .
C10 C 0.2987(3) 0.3166(3) 0.48819(19) 0.0411(8) Uani 1 1 d . . .
H10 H 0.2413 0.3017 0.4684 0.041(9) Uiso 1 1 d R A .
C11 C 0.3261(3) 0.2916(3) 0.91853(18) 0.0338(7) Uani 1 1 d . . .
C12 C 0.4253(3) 0.2443(3) 0.9623(2) 0.0436(8) Uani 1 1 d . A .
H12 H 0.5045 0.1935 0.9346 0.029(8) Uiso 1 1 d R . .
C13 C 0.4057(4) 0.2734(4) 1.0446(2) 0.0536(10) Uani 1 1 d . . .
H13 H 0.4729 0.2412 1.0719 0.054(11) Uiso 1 1 d R A .
C14 C 0.2885(4) 0.3490(4) 1.0864(2) 0.0554(10) Uani 1 1 d . A .
H14 H 0.2765 0.3676 1.1414 0.049(10) Uiso 1 1 d R . .
C15 C 0.1903(4) 0.3957(3) 1.0448(2) 0.0471(9) Uani 1 1 d . . .
H15 H 0.1110 0.4465 1.0725 0.050(10) Uiso 1 1 d R A .
C16 C 0.2066(3) 0.3674(3) 0.96241(19) 0.0378(7) Uani 1 1 d . A .
H16 H 0.1395 0.3997 0.9351 0.052(11) Uiso 1 1 d R . .
C17 C 0.1817(2) 0.1135(3) 0.6042(2) 0.0370(8) Uani 1 1 d . . .
C18 C 0.2907(4) 0.0468(3) 0.5582(2) 0.0525(9) Uani 1 1 d . A .
H18 H 0.3422 0.0789 0.5363 0.073(13) Uiso 1 1 d R . .
C19 C 0.3203(4) -0.0697(4) 0.5382(3) 0.0603(11) Uani 1 1 d . . .
H19 H 0.3930 -0.1177 0.5027 0.074(13) Uiso 1 1 d R A .
C20 C 0.2433(4) -0.1193(4) 0.5688(3) 0.0656(12) Uani 1 1 d . A .
H20 H 0.2646 -0.1994 0.5552 0.086(15) Uiso 1 1 d R . .
C21 C 0.1355(4) -0.0455(4) 0.6227(3) 0.0671(12) Uani 1 1 d . . .
H21 H 0.0841 -0.0777 0.6446 0.071(13) Uiso 1 1 d R A .
C22 C 0.1056(4) 0.0692(4) 0.6444(2) 0.0554(10) Uani 1 1 d . A .
H22 H 0.0329 0.1173 0.6799 0.052(10) Uiso 1 1 d R . .
C23 C 0.2586(4) 0.0733(4) 0.9866(2) 0.0591(11) Uani 1 1 d . . .
H23A H 0.3437 0.0234 0.9586 0.089 Uiso 1 1 calc R . .
H23B H 0.2336 0.0226 1.0225 0.089 Uiso 1 1 calc R . .
H23C H 0.2541 0.1400 1.0187 0.089 Uiso 1 1 calc R . .
C25 C -0.0049(4) 0.2455(4) 0.9670(3) 0.0659(12) Uani 1 1 d . . .
H25A H -0.0010 0.3117 0.9941 0.099 Uiso 1 1 calc R . .
H25B H -0.0321 0.2012 1.0074 0.099 Uiso 1 1 calc R . .
H25C H -0.0638 0.2798 0.9291 0.099 Uiso 1 1 calc R . .
C24 C 0.1369(5) 0.0078(4) 0.8715(3) 0.0642(12) Uani 1 1 d . . .
H24A H 0.0753 0.0380 0.8353 0.096 Uiso 1 1 calc R . .
H24B H 0.1105 -0.0302 0.9171 0.096 Uiso 1 1 calc R . .
H24C H 0.2172 -0.0527 0.8417 0.096 Uiso 1 1 calc R . .
C26 C -0.1101(5) 0.3814(5) 0.7370(3) 0.0777(14) Uani 1 1 d . . .
H26A H -0.1272 0.3125 0.7452 0.117 Uiso 1 1 calc R . .
H26B H -0.1883 0.4573 0.7380 0.117 Uiso 1 1 calc R . .
H26C H -0.0682 0.3866 0.7801 0.117 Uiso 1 1 calc R . .
C28 C -0.0150(4) 0.5061(4) 0.6169(3) 0.0751(13) Uani 1 1 d . . .
H28A H 0.0294 0.5224 0.6540 0.113 Uiso 1 1 calc R . .
H28B H -0.1017 0.5704 0.6252 0.113 Uiso 1 1 calc R . .
H28C H 0.0237 0.5050 0.5609 0.113 Uiso 1 1 calc R . .
C27 C -0.0739(4) 0.3193(4) 0.5559(3) 0.0740(13) Uani 1 1 d . . .
H27A H -0.0156 0.2980 0.5047 0.111 Uiso 1 1 calc R . .
H27B H -0.1529 0.3898 0.5490 0.111 Uiso 1 1 calc R . .
H27C H -0.0874 0.2497 0.5717 0.111 Uiso 1 1 calc R . .
C30 C 0.7024(4) -0.0666(4) 0.7024(3) 0.0844(16) Uani 1 1 d . . .
H30A H 0.7382 -0.1560 0.7070 0.101 Uiso 1 1 calc R . .
H30B H 0.7179 -0.0510 0.6445 0.101 Uiso 1 1 calc R . .
C31 C 0.7644(4) -0.0223(5) 0.7475(4) 0.0890(17) Uani 1 1 d . . .
H31A H 0.8529 -0.0592 0.7226 0.107 Uiso 1 1 calc R . .
H31B H 0.7600 -0.0492 0.8035 0.107 Uiso 1 1 calc R . .
C32 C 0.5083(5) -0.0277(4) 0.6683(3) 0.0760(14) Uani 1 1 d . . .
H32A H 0.5443 -0.1153 0.6551 0.114 Uiso 1 1 calc R . .
H32B H 0.5207 0.0134 0.6197 0.114 Uiso 1 1 calc R . .
H32C H 0.4194 0.0064 0.6886 0.114 Uiso 1 1 calc R . .
C33 C 0.5372(5) -0.0581(4) 0.8055(3) 0.0797(14) Uani 1 1 d . . .
H33A H 0.5678 -0.1459 0.7968 0.120 Uiso 1 1 calc R . .
H33B H 0.4470 -0.0170 0.8221 0.120 Uiso 1 1 calc R . .
H33C H 0.5755 -0.0444 0.8479 0.120 Uiso 1 1 calc R . .
C34 C 0.7387(4) 0.1622(6) 0.6732(3) 0.0872(16) Uani 1 1 d . . .
H34A H 0.7010 0.2513 0.6794 0.131 Uiso 1 1 calc R . .
H34B H 0.7059 0.1404 0.6308 0.131 Uiso 1 1 calc R . .
H34C H 0.8288 0.1271 0.6580 0.131 Uiso 1 1 calc R . .
C35 C 0.7577(5) 0.1482(6) 0.8120(3) 0.0887(16) Uani 1 1 d . . .
H35A H 0.7415 0.1140 0.8632 0.133 Uiso 1 1 calc R . .
H35B H 0.7170 0.2374 0.8190 0.133 Uiso 1 1 calc R . .
H35C H 0.8472 0.1164 0.7957 0.133 Uiso 1 1 calc R . .
C40 C 0.2150(4) 0.6892(3) 0.7979(3) 0.0666(15) Uani 0.455(8) 1 d P A 1
H40A H 0.2482 0.7262 0.7542 0.080 Uiso 0.455(8) 1 calc PR A 1
H40B H 0.1331 0.7542 0.8240 0.080 Uiso 0.455(8) 1 calc PR A 1
C41 C 0.2950(9) 0.6479(7) 0.8557(6) 0.053(3) Uani 0.455(8) 1 d P A 1
H41A H 0.2537 0.6280 0.9050 0.064 Uiso 0.455(8) 1 calc PR A 1
H41B H 0.3113 0.7142 0.8708 0.064 Uiso 0.455(8) 1 calc PR A 1
C40B C 0.2150(4) 0.6892(3) 0.7979(3) 0.0666(15) Uani 0.55 1 d P A 2
H40C H 0.1703 0.7668 0.7716 0.080 Uiso 0.545(8) 1 calc PR A 2
H40D H 0.1779 0.7021 0.8559 0.080 Uiso 0.545(8) 1 calc PR A 2
C41B C 0.3393(8) 0.6603(6) 0.7908(5) 0.060(3) Uani 0.545(8) 1 d P A 2
H41C H 0.3449 0.7243 0.8205 0.072 Uiso 0.545(8) 1 calc PR A 2
H41D H 0.3733 0.6598 0.7330 0.072 Uiso 0.545(8) 1 calc PR A 2
C42 C 0.0832(4) 0.5940(4) 0.8026(2) 0.0585(10) Uani 1 1 d . A .
H42A H 0.0111 0.6697 0.7922 0.088 Uiso 1 1 calc R . .
H42B H 0.0840 0.5891 0.8609 0.088 Uiso 1 1 calc R . .
H42C H 0.0787 0.5238 0.7823 0.088 Uiso 1 1 calc R . .
C43 C 0.1937(4) 0.6097(3) 0.6744(2) 0.0538(9) Uani 1 1 d . A .
H43A H 0.1199 0.6860 0.6671 0.081 Uiso 1 1 calc R . .
H43B H 0.1903 0.5410 0.6504 0.081 Uiso 1 1 calc R . .
H43C H 0.2681 0.6131 0.6478 0.081 Uiso 1 1 calc R . .
C44 C 0.4402(8) 0.5127(7) 0.9042(3) 0.133(3) Uani 1 1 d . A .
H44A H 0.5075 0.4294 0.9064 0.200 Uiso 1 1 calc R . .
H44B H 0.3648 0.5220 0.9391 0.200 Uiso 1 1 calc R . .
H44C H 0.4636 0.5711 0.9228 0.200 Uiso 1 1 calc R . .
C45 C 0.5247(7) 0.5314(7) 0.7748(3) 0.120(3) Uani 1 1 d . A .
H45A H 0.5999 0.4646 0.7903 0.180 Uiso 1 1 calc R . .
H45B H 0.5247 0.6090 0.7821 0.180 Uiso 1 1 calc R . .
H45C H 0.5227 0.5182 0.7179 0.180 Uiso 1 1 calc R . .
Li1 Li 0.5116(5) 0.1768(5) 0.7546(3) 0.0416(13) Uani 1 1 d . A .
Li2 Li 0.3532(5) 0.4229(5) 0.7767(3) 0.0351(11) Uani 1 1 d . A .

loop_
_atom_site_aniso_label
_atom_site_aniso_U_11
_atom_site_aniso_U_22
_atom_site_aniso_U_33
_atom_site_aniso_U_23
_atom_site_aniso_U_13
_atom_site_aniso_U_12
Si1 0.0522(6) 0.0347(5) 0.0363(5) 0.0032(4) 0.0054(4) -0.0258(4)
Si2 0.0390(6) 0.0506(6) 0.0675(7) -0.0061(5) -0.0109(5) -0.0154(5)
N1 0.0333(13) 0.0378(14) 0.0311(14) 0.0049(10) -0.0048(10) -0.0200(12)
N2 0.0316(13) 0.0312(13) 0.0309(13) 0.0010(10) 0.0006(10) -0.0188(11)
N3 0.0328(13) 0.0395(14) 0.0377(15) -0.0030(11) -0.0026(11) -0.0212(12)
N30 0.0466(17) 0.0383(16) 0.061(2) 0.0051(14) -0.0063(15) -0.0129(14)
N31 0.0381(17) 0.071(2) 0.093(3) 0.012(2) -0.0101(18) -0.0244(17)
N40 0.0473(17) 0.0349(15) 0.0583(19) -0.0037(13) -0.0177(14) -0.0169(13)
N41 0.0533(19) 0.0498(18) 0.073(2) -0.0027(16) -0.0221(16) -0.0298(16)
C1 0.0411(17) 0.0368(16) 0.0318(16) 0.0024(13) 0.0002(13) -0.0238(14)
C2 0.0326(15) 0.0254(14) 0.0306(15) 0.0022(11) -0.0004(12) -0.0133(12)
C3 0.0334(15) 0.0268(14) 0.0308(16) 0.0005(11) 0.0011(12) -0.0163(12)
C4 0.0334(15) 0.0333(15) 0.0313(16) 0.0018(12) -0.0017(12) -0.0196(13)
C5 0.0366(16) 0.0319(15) 0.0315(16) 0.0018(12) -0.0019(12) -0.0175(13)
C6 0.0392(16) 0.0292(15) 0.0326(16) 0.0008(12) 0.0014(13) -0.0180(13)
C7 0.0481(19) 0.0436(18) 0.0411(19) -0.0011(15) 0.0060(15) -0.0283(16)
C8 0.065(2) 0.047(2) 0.0374(19) 0.0019(15) 0.0106(17) -0.0338(19)
C9 0.064(2) 0.045(2) 0.0331(19) 0.0065(15) -0.0004(16) -0.0249(18)
C10 0.0470(19) 0.0416(18) 0.0331(17) 0.0022(14) -0.0064(14) -0.0200(16)
C11 0.0410(17) 0.0319(15) 0.0335(17) 0.0057(12) -0.0086(13) -0.0209(14)
C12 0.0416(18) 0.0462(19) 0.042(2) 0.0108(15) -0.0115(15) -0.0196(16)
C13 0.067(3) 0.059(2) 0.046(2) 0.0134(18) -0.0307(19) -0.034(2)
C14 0.081(3) 0.058(2) 0.034(2) 0.0029(17) -0.0143(19) -0.037(2)
C15 0.058(2) 0.0411(19) 0.0372(19) -0.0015(15) -0.0006(16) -0.0212(17)
C16 0.0418(18) 0.0344(16) 0.0340(17) 0.0030(13) -0.0054(14) -0.0162(14)
C17 0.0122(12) 0.0324(15) 0.060(2) 0.0317(14) -0.0047(12) -0.0081(11)
C18 0.063(2) 0.052(2) 0.059(2) 0.0120(18) -0.0209(19) -0.038(2)
C19 0.054(2) 0.052(2) 0.068(3) -0.0063(19) 0.004(2) -0.0229(19)
C20 0.062(3) 0.049(2) 0.088(3) -0.003(2) -0.004(2) -0.031(2)
C21 0.054(2) 0.054(2) 0.093(3) 0.009(2) 0.003(2) -0.031(2)
C22 0.042(2) 0.061(2) 0.063(3) -0.0056(19) 0.0020(18) -0.0275(19)
C23 0.079(3) 0.051(2) 0.049(2) 0.0226(18) -0.012(2) -0.033(2)
C25 0.067(3) 0.065(3) 0.059(3) -0.002(2) 0.021(2) -0.036(2)
C24 0.089(3) 0.055(2) 0.063(3) 0.0044(19) 0.001(2) -0.050(2)
C26 0.079(3) 0.101(4) 0.071(3) 0.002(3) -0.012(2) -0.058(3)
C28 0.068(3) 0.070(3) 0.093(4) -0.011(2) -0.036(3) -0.030(2)
C27 0.061(3) 0.062(3) 0.103(4) 0.003(2) -0.042(3) -0.024(2)
C30 0.046(2) 0.059(3) 0.111(4) -0.017(3) -0.001(3) 0.002(2)
C31 0.042(2) 0.074(3) 0.123(5) 0.012(3) -0.013(3) -0.006(2)
C32 0.086(3) 0.052(2) 0.084(3) -0.010(2) -0.019(3) -0.026(2)
C33 0.087(3) 0.060(3) 0.075(3) 0.020(2) -0.009(3) -0.024(3)
C34 0.048(3) 0.125(5) 0.081(4) 0.009(3) -0.005(2) -0.037(3)
C35 0.060(3) 0.117(4) 0.095(4) 0.032(3) -0.027(3) -0.044(3)
C40 0.069(3) 0.037(2) 0.094(4) -0.010(2) -0.028(2) -0.020(2)
C41 0.076(6) 0.040(4) 0.049(6) -0.004(4) -0.020(5) -0.029(4)
C40B 0.069(3) 0.037(2) 0.094(4) -0.010(2) -0.028(2) -0.020(2)
C41B 0.071(5) 0.041(4) 0.073(6) -0.003(4) -0.003(4) -0.034(4)
C42 0.059(2) 0.055(2) 0.055(2) 0.0057(18) -0.0095(19) -0.022(2)
C43 0.054(2) 0.049(2) 0.057(2) 0.0004(17) -0.0041(18) -0.0244(18)
C44 0.269(10) 0.175(7) 0.057(3) 0.003(4) -0.023(4) -0.189(7)
C45 0.168(7) 0.186(7) 0.085(4) -0.009(4) 0.002(4) -0.153(6)
Li1 0.037(3) 0.036(3) 0.047(3) 0.006(2) -0.007(2) -0.014(2)
Li2 0.037(3) 0.037(3) 0.037(3) 0.002(2) -0.006(2) -0.022(2)

loop_
_atom_type_symbol
_atom_type_description
_atom_type_scat_dispersion_real
_atom_type_scat_dispersion_imag
_atom_type_scat_source
C C 0.0033 0.0016 'International Tables Vol C Tables 4.2.6.8 and 6.1.1.4'
H H 0.0000 0.0000 'International Tables Vol C Tables 4.2.6.8 and 6.1.1.4'
Li Li -0.0003 0.0001 'International Tables Vol C Tables 4.2.6.8 and 6.1.1.4'
N N 0.0061 0.0033 'International Tables Vol C Tables 4.2.6.8 and 6.1.1.4'
Si Si 0.0817 0.0704 'International Tables Vol C Tables 4.2.6.8 and 6.1.1.4'

loop_
_geom_angle_atom_site_label_1
_geom_angle_atom_site_label_2
_geom_angle_atom_site_label_3
_geom_angle
C1 Si1 C25 113.03(17)
C1 Si1 C24 104.77(16)
C25 Si1 C24 105.5(2)
C1 Si1 C23 119.58(17)
C25 Si1 C23 107.2(2)
C24 Si1 C23 105.7(2)
N3 Si2 C28 110.28(18)
N3 Si2 C26 114.0(2)
C28 Si2 C26 105.2(2)
N3 Si2 C27 108.85(17)
C28 Si2 C27 108.6(2)
C26 Si2 C27 109.7(2)
C2 N1 C11 121.6(2)
C2 N1 Li1 95.9(2)
C11 N1 Li1 133.7(3)
C2 N1 Li2 101.0(2)
C11 N1 Li2 111.5(2)
Li1 N1 Li2 83.3(2)
C6 N2 C3 104.8(2)
C6 N2 Li2 130.3(2)
C3 N2 Li2 98.8(2)
C6 N2 Li1 135.9(2)
C3 N2 Li1 93.9(2)
Li2 N2 Li1 83.8(2)
C4 N3 C17 119.1(2)
C4 N3 Si2 122.1(2)
C17 N3 Si2 116.83(18)
C33 N30 C30 112.3(4)
C33 N30 C32 108.8(4)
C30 N30 C32 109.5(4)
C33 N30 Li1 107.9(3)
C30 N30 Li1 105.7(3)
C32 N30 Li1 112.6(3)
C35 N31 C34 108.6(4)
C35 N31 C31 107.5(4)
C34 N31 C31 113.9(4)
C35 N31 Li1 122.9(3)
C34 N31 Li1 100.7(3)
C31 N31 Li1 103.2(3)
C43 N40 C42 110.1(3)
C43 N40 C40 111.1(3)
C42 N40 C40 110.5(3)
C43 N40 Li2 109.3(3)
C42 N40 Li2 109.2(3)
C40 N40 Li2 106.6(3)
C44 N41 C45 109.4(5)
C44 N41 C41 89.2(5)
C45 N41 C41 127.6(5)
C44 N41 C41B 126.4(5)
C45 N41 C41B 88.2(5)
C41 N41 C41B 45.0(4)
C44 N41 Li2 114.3(3)
C45 N41 Li2 113.9(3)
C41 N41 Li2 100.3(4)
C41B N41 Li2 102.1(4)
C2 C1 Si1 139.2(3)
C2 C1 H1 110.4
Si1 C1 H1 110.4
C1 C2 N1 129.3(3)
C1 C2 C3 120.2(3)
N1 C2 C3 110.2(2)
C1 C2 Li1 139.3(2)
N1 C2 Li1 51.59(19)
C3 C2 Li1 73.4(2)
C1 C2 Li2 156.2(2)
N1 C2 Li2 48.89(17)
C3 C2 Li2 70.31(19)
Li1 C2 Li2 62.16(18)
C4 C3 N2 111.6(2)
C4 C3 C2 133.1(3)
N2 C3 C2 115.2(3)
C4 C3 Li1 141.7(2)
N2 C3 Li1 53.34(19)
C2 C3 Li1 72.8(2)
C4 C3 Li2 138.7(2)
N2 C3 Li2 49.46(17)
C2 C3 Li2 77.3(2)
Li1 C3 Li2 63.37(18)
C3 C4 C5 106.0(3)
C3 C4 N3 129.7(3)
C5 C4 N3 124.3(3)
C10 C5 C6 120.2(3)
C10 C5 C4 133.6(3)
C6 C5 C4 106.2(3)
N2 C6 C7 128.9(3)
N2 C6 C5 111.3(2)
C7 C6 C5 119.7(3)
C8 C7 C6 118.9(3)
C8 C7 H7 121.1
C6 C7 H7 119.9
C7 C8 C9 121.7(3)
C7 C8 H8 118.9
C9 C8 H8 119.4
C10 C9 C8 120.6(3)
C10 C9 H9 118.8
C8 C9 H9 120.6
C9 C10 C5 118.7(3)
C9 C10 H10 121.2
C5 C10 H10 120.1
N1 C11 C12 118.5(3)
N1 C11 C16 124.2(3)
C12 C11 C16 116.9(3)
C13 C12 C11 121.1(3)
C13 C12 H12 120.7
C11 C12 H12 118.2
C14 C13 C12 121.3(4)
C14 C13 H13 119.4
C12 C13 H13 119.3
C15 C14 C13 118.5(3)
C15 C14 H14 120.9
C13 C14 H14 120.6
C14 C15 C16 121.6(3)
C14 C15 H15 119.1
C16 C15 H15 119.3
C15 C16 C11 120.6(3)
C15 C16 H16 120.7
C11 C16 H16 118.7
C18 C17 C22 125.4(3)
C18 C17 N3 118.6(3)
C22 C17 N3 114.2(3)
C17 C18 C19 116.7(4)
C17 C18 H18 122.5
C19 C18 H18 120.5
C18 C19 C20 121.7(4)
C18 C19 H19 119.5
C20 C19 H19 118.8
C19 C20 C21 117.5(4)
C19 C20 H20 121.2
C21 C20 H20 121.3
C22 C21 C20 121.7(4)
C22 C21 H21 119.6
C20 C21 H21 118.7
C21 C22 C17 115.9(4)
C21 C22 H22 120.5
C17 C22 H22 123.3
Si1 C23 H23A 109.5
Si1 C23 H23B 109.5
H23A C23 H23B 109.5
Si1 C23 H23C 109.5
H23A C23 H23C 109.5
H23B C23 H23C 109.5
Si1 C25 H25A 109.5
Si1 C25 H25B 109.5
H25A C25 H25B 109.5
Si1 C25 H25C 109.5
H25A C25 H25C 109.5
H25B C25 H25C 109.5
Si1 C24 H24A 109.5
Si1 C24 H24B 109.5
H24A C24 H24B 109.5
Si1 C24 H24C 109.5
H24A C24 H24C 109.5
H24B C24 H24C 109.5
Si2 C26 H26A 109.5
Si2 C26 H26B 109.5
H26A C26 H26B 109.5
Si2 C26 H26C 109.5
H26A C26 H26C 109.5
H26B C26 H26C 109.5
Si2 C28 H28A 109.5
Si2 C28 H28B 109.5
H28A C28 H28B 109.5
Si2 C28 H28C 109.5
H28A C28 H28C 109.5
H28B C28 H28C 109.5
Si2 C27 H27A 109.5
Si2 C27 H27B 109.5
H27A C27 H27B 109.5
Si2 C27 H27C 109.5
H27A C27 H27C 109.5
H27B C27 H27C 109.5
C31 C30 N30 112.9(4)
C31 C30 H30A 109.0
N30 C30 H30A 109.0
C31 C30 H30B 109.0
N30 C30 H30B 109.0
H30A C30 H30B 107.8
C30 C31 N31 113.1(4)
C30 C31 H31A 109.0
N31 C31 H31A 109.0
C30 C31 H31B 109.0
N31 C31 H31B 109.0
H31A C31 H31B 107.8
N30 C32 H32A 109.5
N30 C32 H32B 109.5
H32A C32 H32B 109.5
N30 C32 H32C 109.5
H32A C32 H32C 109.5
H32B C32 H32C 109.5
N30 C33 H33A 109.5
N30 C33 H33B 109.5
H33A C33 H33B 109.5
N30 C33 H33C 109.5
H33A C33 H33C 109.5
H33B C33 H33C 109.5
N31 C34 H34A 109.5
N31 C34 H34B 109.5
H34A C34 H34B 109.5
N31 C34 H34C 109.5
H34A C34 H34C 109.5
H34B C34 H34C 109.5
N31 C35 H35A 109.5
N31 C35 H35B 109.5
H35A C35 H35B 109.5
N31 C35 H35C 109.5
H35A C35 H35C 109.5
H35B C35 H35C 109.5
C41 C40 N40 114.7(4)
C41 C40 H40A 108.6
N40 C40 H40A 108.6
C41 C40 H40B 108.6
N40 C40 H40B 108.6
H40A C40 H40B 107.6
C40 C41 N41 112.3(6)
C40 C41 H41A 109.1
N41 C41 H41A 109.1
C40 C41 H41B 109.1
N41 C41 H41B 109.1
H41A C41 H41B 107.9
N41 C41B H41C 109.1
N41 C41B H41D 109.1
H41C C41B H41D 107.9
N40 C42 H42A 109.5
N40 C42 H42B 109.5
H42A C42 H42B 109.5
N40 C42 H42C 109.5
H42A C42 H42C 109.5
H42B C42 H42C 109.5
N40 C43 H43A 109.5
N40 C43 H43B 109.5
H43A C43 H43B 109.5
N40 C43 H43C 109.5
H43A C43 H43C 109.5
H43B C43 H43C 109.5
N41 C44 H44A 109.5
N41 C44 H44B 109.5
H44A C44 H44B 109.5
N41 C44 H44C 109.5
H44A C44 H44C 109.5
H44B C44 H44C 109.5
N41 C45 H45A 109.5
N41 C45 H45B 109.5
H45A C45 H45B 109.5
N41 C45 H45C 109.5
H45A C45 H45C 109.5
H45B C45 H45C 109.5
N1 Li1 N2 77.7(2)
N1 Li1 N30 116.9(3)
N2 Li1 N30 118.2(3)
N1 Li1 N31 136.9(3)
N2 Li1 N31 127.1(3)
N30 Li1 N31 84.3(2)
N1 Li1 C2 32.48(13)
N2 Li1 C2 62.39(17)
N30 Li1 C2 97.5(2)
N31 Li1 C2 168.0(3)
N1 Li1 C3 60.38(17)
N2 Li1 C3 32.73(12)
N30 Li1 C3 99.5(2)
N31 Li1 C3 157.8(3)
C2 Li1 C3 33.73(11)
N1 Li1 Li2 49.30(17)
N2 Li1 Li2 47.21(17)
N30 Li1 Li2 157.7(3)
N31 Li1 Li2 117.8(3)
C2 Li1 Li2 61.56(17)
C3 Li1 Li2 59.11(17)
N2 Li2 N1 77.6(2)
N2 Li2 N40 109.9(3)
N1 Li2 N40 127.9(3)
N2 Li2 N41 140.7(3)
N1 Li2 N41 123.3(3)
N40 Li2 N41 84.1(2)
N2 Li2 C3 31.77(12)
N1 Li2 C3 58.96(15)
N40 Li2 C3 99.9(2)
N41 Li2 C3 172.4(3)
N2 Li2 C2 59.96(15)
N1 Li2 C2 30.08(12)
N40 Li2 C2 107.9(2)
N41 Li2 C2 152.0(3)
C3 Li2 C2 32.43(10)
N2 Li2 Li1 48.98(18)
N1 Li2 Li1 47.39(17)
N40 Li2 Li1 157.0(3)
N41 Li2 Li1 117.8(3)
C3 Li2 Li1 57.52(17)
C2 Li2 Li1 56.28(17)

loop_
_geom_bond_atom_site_label_1
_geom_bond_atom_site_label_2
_geom_bond_distance
Si1 C1 1.846(3)
Si1 C25 1.868(4)
Si1 C24 1.875(4)
Si1 C23 1.876(4)
Si2 N3 1.785(3)
Si2 C28 1.827(5)
Si2 C26 1.874(5)
Si2 C27 1.877(4)
N1 C2 1.392(4)
N1 C11 1.393(4)
N1 Li1 2.032(6)
N1 Li2 2.093(6)
N2 C6 1.384(4)
N2 C3 1.402(4)
N2 Li2 2.024(6)
N2 Li1 2.081(6)
N3 C4 1.441(4)
N3 C17 1.537(4)
N30 C33 1.456(5)
N30 C30 1.462(5)
N30 C32 1.466(6)
N30 Li1 2.108(6)
N31 C35 1.450(6)
N31 C34 1.470(6)
N31 C31 1.498(6)
N31 Li1 2.190(6)
N40 C43 1.465(5)
N40 C42 1.477(5)
N40 C40 1.483(5)
N40 Li2 2.133(6)
N41 C44 1.404(6)
N41 C45 1.424(6)
N41 C41 1.533(9)
N41 C41B 1.545(8)
N41 Li2 2.148(6)
C1 C2 1.381(4)
C1 H1 0.9500
C2 C3 1.499(4)
C2 Li1 2.579(6)
C2 Li2 2.727(6)
C3 C4 1.401(4)
C3 Li1 2.588(6)
C3 Li2 2.632(6)
C4 C5 1.427(4)
C5 C10 1.408(4)
C5 C6 1.418(4)
C6 C7 1.410(4)
C7 C8 1.364(5)
C7 H7 0.9301
C8 C9 1.405(6)
C8 H8 0.9300
C9 C10 1.382(5)
C9 H9 0.9300
C10 H10 0.9299
C11 C12 1.409(5)
C11 C16 1.413(4)
C12 C13 1.391(5)
C12 H12 0.9298
C13 C14 1.382(6)
C13 H13 0.9300
C14 C15 1.377(6)
C14 H14 0.9299
C15 C16 1.396(5)
C15 H15 0.9299
C16 H16 0.9299
C17 C18 1.325(5)
C17 C22 1.387(4)
C18 C19 1.356(5)
C18 H18 0.9292
C19 C20 1.395(6)
C19 H19 0.9294
C20 C21 1.396(6)
C20 H20 0.9300
C21 C22 1.343(6)
C21 H21 0.9293
C22 H22 0.9293
C23 H23A 0.9800
C23 H23B 0.9800
C23 H23C 0.9800
C25 H25A 0.9800
C25 H25B 0.9800
C25 H25C 0.9800
C24 H24A 0.9800
C24 H24B 0.9800
C24 H24C 0.9800
C26 H26A 0.9800
C26 H26B 0.9800
C26 H26C 0.9800
C28 H28A 0.9800
C28 H28B 0.9800
C28 H28C 0.9800
C27 H27A 0.9800
C27 H27B 0.9800
C27 H27C 0.9800
C30 C31 1.449(7)
C30 H30A 0.9900
C30 H30B 0.9900
C31 H31A 0.9900
C31 H31B 0.9900
C32 H32A 0.9800
C32 H32B 0.9800
C32 H32C 0.9800
C33 H33A 0.9800
C33 H33B 0.9800
C33 H33C 0.9800
C34 H34A 0.9800
C34 H34B 0.9800
C34 H34C 0.9800
C35 H35A 0.9800
C35 H35B 0.9800
C35 H35C 0.9800
C40 C41 1.412(9)
C40 H40A 0.9900
C40 H40B 0.9900
C41 H41A 0.9900
C41 H41B 0.9900
C41B H41C 0.9900
C41B H41D 0.9900
C42 H42A 0.9800
C42 H42B 0.9800
C42 H42C 0.9800
C43 H43A 0.9800
C43 H43B 0.9800
C43 H43C 0.9800
C44 H44A 0.9800
C44 H44B 0.9800
C44 H44C 0.9800
C45 H45A 0.9800
C45 H45B 0.9800
C45 H45C 0.9800
Li1 Li2 2.742(7)

loop_
_geom_torsion_atom_site_label_1
_geom_torsion_atom_site_label_2
_geom_torsion_atom_site_label_3
_geom_torsion_atom_site_label_4
_geom_torsion
C28 Si2 N3 C4 15.6(3)
C26 Si2 N3 C4 -102.5(3)
C27 Si2 N3 C4 134.7(3)
C28 Si2 N3 C17 -148.2(2)
C26 Si2 N3 C17 93.7(3)
C27 Si2 N3 C17 -29.1(3)
C25 Si1 C1 C2 105.9(4)
C24 Si1 C1 C2 -139.8(4)
C23 Si1 C1 C2 -21.7(4)
Si1 C1 C2 N1 -4.3(6)
Si1 C1 C2 C3 169.3(3)
Si1 C1 C2 Li1 69.4(5)
Si1 C1 C2 Li2 -79.9(7)
C11 N1 C2 C1 -24.8(5)
Li1 N1 C2 C1 126.9(3)
Li2 N1 C2 C1 -148.8(3)
C11 N1 C2 C3 161.1(2)
Li1 N1 C2 C3 -47.2(3)
Li2 N1 C2 C3 37.1(3)
C11 N1 C2 Li1 -151.7(3)
Li2 N1 C2 Li1 84.3(2)
C11 N1 C2 Li2 124.0(3)
Li1 N1 C2 Li2 -84.3(2)
C6 N2 C3 C4 0.6(3)
Li2 N2 C3 C4 136.5(3)
Li1 N2 C3 C4 -139.2(3)
C6 N2 C3 C2 -179.5(2)
Li2 N2 C3 C2 -43.6(3)
Li1 N2 C3 C2 40.7(3)
C6 N2 C3 Li1 139.8(3)
Li2 N2 C3 Li1 -84.3(2)
C6 N2 C3 Li2 -135.9(3)
Li1 N2 C3 Li2 84.3(2)
C1 C2 C3 C4 8.8(5)
N1 C2 C3 C4 -176.4(3)
Li1 C2 C3 C4 146.7(4)
Li2 C2 C3 C4 -147.6(4)
C1 C2 C3 N2 -171.1(3)
N1 C2 C3 N2 3.7(3)
Li1 C2 C3 N2 -33.2(2)
Li2 C2 C3 N2 32.5(2)
C1 C2 C3 Li1 -137.9(3)
N1 C2 C3 Li1 36.9(2)
Li2 C2 C3 Li1 65.73(18)
C1 C2 C3 Li2 156.4(3)
N1 C2 C3 Li2 -28.9(2)
Li1 C2 C3 Li2 -65.73(18)
N2 C3 C4 C5 -0.3(3)
C2 C3 C4 C5 179.8(3)
Li1 C3 C4 C5 -58.1(4)
Li2 C3 C4 C5 52.2(4)
N2 C3 C4 N3 178.9(3)
C2 C3 C4 N3 -1.0(5)
Li1 C3 C4 N3 121.2(4)
Li2 C3 C4 N3 -128.5(3)
C17 N3 C4 C3 -98.2(4)
Si2 N3 C4 C3 98.3(3)
C17 N3 C4 C5 81.0(4)
Si2 N3 C4 C5 -82.5(3)
C3 C4 C5 C10 -179.6(3)
N3 C4 C5 C10 1.0(5)
C3 C4 C5 C6 0.0(3)
N3 C4 C5 C6 -179.4(3)
C3 N2 C6 C7 176.2(3)
Li2 N2 C6 C7 60.6(5)
Li1 N2 C6 C7 -71.8(5)
C3 N2 C6 C5 -0.6(3)
Li2 N2 C6 C5 -116.2(3)
Li1 N2 C6 C5 111.5(4)
C10 C5 C6 N2 -179.9(3)
C4 C5 C6 N2 0.4(3)
C10 C5 C6 C7 3.0(4)
C4 C5 C6 C7 -176.7(3)
N2 C6 C7 C8 -178.0(3)
C5 C6 C7 C8 -1.5(5)
C6 C7 C8 C9 -0.7(5)
C7 C8 C9 C10 1.5(5)
C8 C9 C10 C5 0.1(5)
C6 C5 C10 C9 -2.2(5)
C4 C5 C10 C9 177.3(3)
C2 N1 C11 C12 143.3(3)
Li1 N1 C11 C12 4.0(5)
Li2 N1 C11 C12 -97.7(3)
C2 N1 C11 C16 -43.9(4)
Li1 N1 C11 C16 176.8(3)
Li2 N1 C11 C16 75.1(4)
N1 C11 C12 C13 172.2(3)
C16 C11 C12 C13 -1.2(5)
C11 C12 C13 C14 0.3(6)
C12 C13 C14 C15 0.0(6)
C13 C14 C15 C16 0.6(6)
C14 C15 C16 C11 -1.5(5)
N1 C11 C16 C15 -171.2(3)
C12 C11 C16 C15 1.7(4)
C4 N3 C17 C18 -22.9(4)
Si2 N3 C17 C18 141.5(3)
C4 N3 C17 C22 142.5(3)
Si2 N3 C17 C22 -53.1(4)
C22 C17 C18 C19 11.7(6)
N3 C17 C18 C19 175.2(3)
C17 C18 C19 C20 -4.0(6)
C18 C19 C20 C21 -1.6(7)
C19 C20 C21 C22 0.4(7)
C20 C21 C22 C17 6.1(7)
C18 C17 C22 C21 -12.8(6)
N3 C17 C22 C21 -177.0(3)
C33 N30 C30 C31 -76.8(5)
C32 N30 C30 C31 162.2(5)
Li1 N30 C30 C31 40.6(5)
N30 C30 C31 N31 -53.9(6)
C35 N31 C31 C30 166.1(4)
C34 N31 C31 C30 -73.4(5)
Li1 N31 C31 C30 34.8(5)
C43 N40 C40 C41 -140.7(6)
C42 N40 C40 C41 96.8(6)
Li2 N40 C40 C41 -21.7(6)
N40 C40 C41 N41 50.2(8)
C44 N41 C41 C40 -163.3(7)
C45 N41 C41 C40 82.6(8)
C41B N41 C41 C40 48.2(6)
Li2 N41 C41 C40 -48.7(7)
C2 N1 Li1 N2 57.3(2)
C11 N1 Li1 N2 -156.7(3)
Li2 N1 Li1 N2 -43.2(2)
C2 N1 Li1 N30 -58.3(3)
C11 N1 Li1 N30 87.8(4)
Li2 N1 Li1 N30 -158.7(3)
C2 N1 Li1 N31 -170.6(4)
C11 N1 Li1 N31 -24.6(6)
Li2 N1 Li1 N31 88.9(4)
C11 N1 Li1 C2 146.0(4)
Li2 N1 Li1 C2 -100.5(2)
C2 N1 Li1 C3 27.32(17)
C11 N1 Li1 C3 173.4(3)
Li2 N1 Li1 C3 -73.14(18)
C2 N1 Li1 Li2 100.5(2)
C11 N1 Li1 Li2 -113.5(4)
C6 N2 Li1 N1 -169.6(3)
C3 N2 Li1 N1 -53.4(2)
Li2 N2 Li1 N1 45.0(2)
C6 N2 Li1 N30 -55.4(5)
C3 N2 Li1 N30 60.7(3)
Li2 N2 Li1 N30 159.1(3)
C6 N2 Li1 N31 49.9(6)
C3 N2 Li1 N31 166.0(4)
Li2 N2 Li1 N31 -95.6(4)
C6 N2 Li1 C2 -138.9(3)
C3 N2 Li1 C2 -22.77(17)
Li2 N2 Li1 C2 75.63(18)
C6 N2 Li1 C3 -116.1(4)
Li2 N2 Li1 C3 98.4(2)
C6 N2 Li1 Li2 145.5(4)
C3 N2 Li1 Li2 -98.4(2)
C33 N30 Li1 N1 -35.8(4)
C30 N30 Li1 N1 -156.2(4)
C32 N30 Li1 N1 84.3(4)
C33 N30 Li1 N2 -125.8(4)
C30 N30 Li1 N2 113.8(4)
C32 N30 Li1 N2 -5.7(5)
C33 N30 Li1 N31 104.8(3)
C30 N30 Li1 N31 -15.6(4)
C32 N30 Li1 N31 -135.1(3)
C33 N30 Li1 C2 -63.2(3)
C30 N30 Li1 C2 176.4(3)
C32 N30 Li1 C2 56.9(4)
C33 N30 Li1 C3 -97.3(3)
C30 N30 Li1 C3 142.4(3)
C32 N30 Li1 C3 22.8(4)
C33 N30 Li1 Li2 -82.3(9)
C30 N30 Li1 Li2 157.4(8)
C32 N30 Li1 Li2 37.8(9)
C35 N31 Li1 N1 -6.8(7)
C34 N31 Li1 N1 -127.5(5)
C31 N31 Li1 N1 114.6(5)
C35 N31 Li1 N2 107.8(5)
C34 N31 Li1 N2 -12.9(5)
C31 N31 Li1 N2 -130.8(4)
C35 N31 Li1 N30 -130.9(4)
C34 N31 Li1 N30 108.4(3)
C31 N31 Li1 N30 -9.5(4)
C35 N31 Li1 C2 -31.6(16)
C34 N31 Li1 C2 -152.3(13)
C31 N31 Li1 C2 89.8(14)
C35 N31 Li1 C3 128.0(8)
C34 N31 Li1 C3 7.3(9)
C31 N31 Li1 C3 -110.6(8)
C35 N31 Li1 Li2 52.2(5)
C34 N31 Li1 Li2 -68.5(4)
C31 N31 Li1 Li2 173.5(4)
C1 C2 Li1 N1 -108.6(4)
C3 C2 Li1 N1 134.1(3)
Li2 C2 Li1 N1 58.0(2)
C1 C2 Li1 N2 139.5(4)
N1 C2 Li1 N2 -111.9(3)
C3 C2 Li1 N2 22.14(17)
Li2 C2 Li1 N2 -53.94(17)
C1 C2 Li1 N30 21.5(5)
N1 C2 Li1 N30 130.1(3)
C3 C2 Li1 N30 -95.8(3)
Li2 C2 Li1 N30 -171.9(3)
C1 C2 Li1 N31 -76.3(15)
N1 C2 Li1 N31 32.3(13)
C3 C2 Li1 N31 166.3(14)
Li2 C2 Li1 N31 90.2(14)
C1 C2 Li1 C3 117.3(4)
N1 C2 Li1 C3 -134.1(3)
Li2 C2 Li1 C3 -76.1(2)
C1 C2 Li1 Li2 -166.6(4)
N1 C2 Li1 Li2 -58.0(2)
C3 C2 Li1 Li2 76.1(2)
C4 C3 Li1 N1 -166.1(4)
N2 C3 Li1 N1 115.5(3)
C2 C3 Li1 N1 -26.35(17)
Li2 C3 Li1 N1 57.73(18)
C4 C3 Li1 N2 78.4(4)
C2 C3 Li1 N2 -141.9(3)
Li2 C3 Li1 N2 -57.8(2)
C4 C3 Li1 N30 -50.3(4)
N2 C3 Li1 N30 -128.8(3)
C2 C3 Li1 N30 89.4(2)
Li2 C3 Li1 N30 173.4(3)
C4 C3 Li1 N31 47.8(10)
N2 C3 Li1 N31 -30.6(7)
C2 C3 Li1 N31 -172.5(8)
Li2 C3 Li1 N31 -88.4(8)
C4 C3 Li1 C2 -139.7(4)
N2 C3 Li1 C2 141.9(3)
Li2 C3 Li1 C2 84.1(2)
C4 C3 Li1 Li2 136.2(4)
N2 C3 Li1 Li2 57.8(2)
C2 C3 Li1 Li2 -84.1(2)
C6 N2 Li2 N1 167.8(3)
C3 N2 Li2 N1 49.7(2)
Li1 N2 Li2 N1 -43.3(2)
C6 N2 Li2 N40 41.7(4)
C3 N2 Li2 N40 -76.4(3)
Li1 N2 Li2 N40 -169.4(3)
C6 N2 Li2 N41 -63.9(6)
C3 N2 Li2 N41 178.0(4)
Li1 N2 Li2 N41 84.9(5)
C6 N2 Li2 C3 118.1(4)
Li1 N2 Li2 C3 -93.0(2)
C6 N2 Li2 C2 141.4(3)
C3 N2 Li2 C2 23.34(17)
Li1 N2 Li2 C2 -69.70(18)
C6 N2 Li2 Li1 -148.9(3)
C3 N2 Li2 Li1 93.0(2)
C2 N1 Li2 N2 -50.0(2)
C11 N1 Li2 N2 179.3(2)
Li1 N1 Li2 N2 44.7(2)
C2 N1 Li2 N40 55.6(4)
C11 N1 Li2 N40 -75.0(4)
Li1 N1 Li2 N40 150.4(4)
C2 N1 Li2 N41 166.4(3)
C11 N1 Li2 N41 35.8(4)
Li1 N1 Li2 N41 -98.8(3)
C2 N1 Li2 C3 -22.10(17)
C11 N1 Li2 C3 -152.7(2)
Li1 N1 Li2 C3 72.7(2)
C11 N1 Li2 C2 -130.6(3)
Li1 N1 Li2 C2 94.8(2)
C2 N1 Li2 Li1 -94.8(2)
C11 N1 Li2 Li1 134.6(3)
C43 N40 Li2 N2 -27.5(3)
C42 N40 Li2 N2 92.9(3)
C40 N40 Li2 N2 -147.7(3)
C43 N40 Li2 N1 -117.0(4)
C42 N40 Li2 N1 3.4(4)
C40 N40 Li2 N1 122.8(4)
C43 N40 Li2 N41 114.7(3)
C42 N40 Li2 N41 -124.8(3)
C40 N40 Li2 N41 -5.4(3)
C43 N40 Li2 C3 -58.8(3)
C42 N40 Li2 C3 61.6(3)
C40 N40 Li2 C3 -179.0(3)
C43 N40 Li2 C2 -91.3(3)
C42 N40 Li2 C2 29.2(3)
C40 N40 Li2 C2 148.6(3)
C43 N40 Li2 Li1 -48.4(8)
C42 N40 Li2 Li1 72.1(8)
C40 N40 Li2 Li1 -168.5(7)
C44 N41 Li2 N2 -124.4(6)
C45 N41 Li2 N2 2.4(7)
C41 N41 Li2 N2 141.8(5)
C41B N41 Li2 N2 95.9(6)
C44 N41 Li2 N1 -10.9(6)
C45 N41 Li2 N1 115.9(5)
C41 N41 Li2 N1 -104.7(5)
C41B N41 Li2 N1 -150.7(4)
C44 N41 Li2 N40 121.2(5)
C45 N41 Li2 N40 -112.0(4)
C41 N41 Li2 N40 27.3(4)
C41B N41 Li2 N40 -18.6(4)
C44 N41 Li2 C2 3.6(8)
C45 N41 Li2 C2 130.4(6)
C41 N41 Li2 C2 -90.3(7)
C41B N41 Li2 C2 -136.2(6)
C44 N41 Li2 Li1 -66.2(5)
C45 N41 Li2 Li1 60.6(5)
C41 N41 Li2 Li1 -160.0(4)
C41B N41 Li2 Li1 154.0(4)
C4 C3 Li2 N2 -76.2(4)
C2 C3 Li2 N2 140.2(3)
Li1 C3 Li2 N2 63.3(2)
C4 C3 Li2 N1 164.2(3)
N2 C3 Li2 N1 -119.6(3)
C2 C3 Li2 N1 20.59(17)
Li1 C3 Li2 N1 -56.39(18)
C4 C3 Li2 N40 35.8(4)
N2 C3 Li2 N40 111.9(3)
C2 C3 Li2 N40 -107.8(2)
Li1 C3 Li2 N40 175.2(3)
C4 C3 Li2 C2 143.6(4)
N2 C3 Li2 C2 -140.2(3)
Li1 C3 Li2 C2 -77.0(2)
C4 C3 Li2 Li1 -139.4(4)
N2 C3 Li2 Li1 -63.3(2)
C2 C3 Li2 Li1 77.0(2)
C1 C2 Li2 N2 -143.8(6)
N1 C2 Li2 N2 120.1(3)
C3 C2 Li2 N2 -22.90(17)
Li1 C2 Li2 N2 58.29(19)
C1 C2 Li2 N1 96.1(7)
C3 C2 Li2 N1 -143.0(3)
Li1 C2 Li2 N1 -61.9(2)
C1 C2 Li2 N40 -40.7(7)
N1 C2 Li2 N40 -136.8(3)
C3 C2 Li2 N40 80.2(3)
Li1 C2 Li2 N40 161.4(3)
C1 C2 Li2 N41 71.4(9)
N1 C2 Li2 N41 -24.6(5)
C3 C2 Li2 N41 -167.7(6)
Li1 C2 Li2 N41 -86.5(6)
C1 C2 Li2 C3 -120.9(7)
N1 C2 Li2 C3 143.0(3)
Li1 C2 Li2 C3 81.2(2)
C1 C2 Li2 Li1 157.9(7)
N1 C2 Li2 Li1 61.9(2)
C3 C2 Li2 Li1 -81.2(2)
N1 Li1 Li2 N2 -114.4(3)
N30 Li1 Li2 N2 -55.9(8)
N31 Li1 Li2 N2 116.2(3)
C2 Li1 Li2 N2 -77.47(19)
C3 Li1 Li2 N2 -38.56(14)
N2 Li1 Li2 N1 114.4(3)
N30 Li1 Li2 N1 58.5(8)
N31 Li1 Li2 N1 -129.4(4)
C2 Li1 Li2 N1 36.91(15)
C3 Li1 Li2 N1 75.82(19)
N1 Li1 Li2 N40 -88.1(7)
N2 Li1 Li2 N40 26.3(7)
N30 Li1 Li2 N40 -29.5(13)
N31 Li1 Li2 N40 142.5(6)
C2 Li1 Li2 N40 -51.1(7)
C3 Li1 Li2 N40 -12.2(7)
N1 Li1 Li2 N41 111.1(3)
N2 Li1 Li2 N41 -134.6(3)
N30 Li1 Li2 N41 169.6(7)
N31 Li1 Li2 N41 -18.4(4)
C2 Li1 Li2 N41 148.0(3)
C3 Li1 Li2 N41 -173.1(3)
N1 Li1 Li2 C3 -75.82(19)
N2 Li1 Li2 C3 38.56(14)
N30 Li1 Li2 C3 -17.3(8)
N31 Li1 Li2 C3 154.7(3)
C2 Li1 Li2 C3 -38.91(12)
N1 Li1 Li2 C2 -36.91(15)
N2 Li1 Li2 C2 77.47(19)
N30 Li1 Li2 C2 21.6(8)
N31 Li1 Li2 C2 -166.4(3)
C3 Li1 Li2 C2 38.91(12)
